data_7013069
loop_
_publ_author_name
'Mason R. Haneline'
'Julie B. King'
'Fran\,cois P. Gabba\"i'

_publ_section_title
;
 Methyl substituted benzene adducts of trimeric perfluoro-o-phenylene
 mercury
;
_journal_issue 13
_journal_name_full 'Dalton Trans.'
_journal_page_first 2686
_journal_page_last 2690
_journal_paper_doi 10.1039/b304023b
_journal_year 2003
_chemical_formula_sum 'C26 H10 F12 Hg3'
_chemical_formula_weight 1152.11
_chemical_name_common (o-C6F4Hg)3-1,2(CH3)2(C6H4)
_chemical_name_systematic
;
?
;
_space_group_IT_number 14
_symmetry_cell_setting monoclinic
_symmetry_space_group_name_Hall '-P 2yn'
_symmetry_space_group_name_H-M 'P 1 21/n 1'
_atom_sites_solution_hydrogens geom
_atom_sites_solution_primary direct
_atom_sites_solution_secondary difmap
_audit_creation_method SHELXL-97
_cell_angle_alpha 90.00
_cell_angle_beta 115.23(3)
_cell_angle_gamma 90.00
_cell_formula_units_Z 4
_cell_length_a 20.050(4)
_cell_length_b 6.8569(14)
_cell_length_c 20.158(4)
_cell_measurement_temperature 293(2)
_cell_volume 2507.0(11)
_computing_structure_refinement 'SHELXL-97 (Sheldrick, 1997)'
_computing_structure_solution 'SHELXS-97 (Sheldrick, 1990)'
_diffrn_ambient_temperature 293(2)
_diffrn_measured_fraction_theta_full 0.994
_diffrn_measured_fraction_theta_max 0.994
_diffrn_radiation_monochromator graphite
_diffrn_radiation_source 'fine-focus sealed tube'
_diffrn_radiation_type MoK\a
_diffrn_radiation_wavelength 0.71073
_diffrn_reflns_av_R_equivalents 0.0440
_diffrn_reflns_av_sigmaI/netI 0.0345
_diffrn_reflns_limit_h_max 21
_diffrn_reflns_limit_h_min -23
_diffrn_reflns_limit_k_max 6
_diffrn_reflns_limit_k_min -8
_diffrn_reflns_limit_l_max 23
_diffrn_reflns_limit_l_min -23
_diffrn_reflns_number 16191
_diffrn_reflns_theta_full 25.00
_diffrn_reflns_theta_max 25.00
_diffrn_reflns_theta_min 2.25
_exptl_absorpt_coefficient_mu 18.432
_exptl_absorpt_correction_T_max 1.0
_exptl_absorpt_correction_T_min 0.4031
_exptl_absorpt_correction_type SADABS
_exptl_crystal_density_diffrn 3.052
_exptl_crystal_density_method 'not measured'
_exptl_crystal_F_000 2056
_exptl_crystal_size_max 0.33
_exptl_crystal_size_mid 0.17
_exptl_crystal_size_min 0.14
_refine_diff_density_max 4.019
_refine_diff_density_min -2.832
_refine_diff_density_rms 0.365
_refine_ls_extinction_method none
_refine_ls_goodness_of_fit_ref 0.901
_refine_ls_hydrogen_treatment mixed
_refine_ls_matrix_type full
_refine_ls_number_parameters 370
_refine_ls_number_reflns 4385
_refine_ls_number_restraints 0
_refine_ls_restrained_S_all 0.901
_refine_ls_R_factor_all 0.0492
_refine_ls_R_factor_gt 0.0439
_refine_ls_shift/su_max 0.001
_refine_ls_shift/su_mean 0.000
_refine_ls_structure_factor_coef Fsqd
_refine_ls_weighting_details 'calc w=1/[\s^2^(Fo^2^)+(0.0690P)^2^+70.0000P] where P=(Fo^2^+2Fc^2^)/3'
_refine_ls_weighting_scheme calc
_refine_ls_wR_factor_gt 0.1033
_refine_ls_wR_factor_ref 0.1074
_reflns_number_gt 3807
_reflns_number_total 4385
_reflns_threshold_expression >2sigma(I)
_cod_data_source_file b304023b.txt
_cod_data_source_block compound_3
_cod_depositor_comments
;
The following automatic conversions were performed:
'_symmetry_cell_setting' value 'Monoclinic' changed to 'monoclinic'
according to '/home/saulius/struct/CIF-dictionaries/cif_core.dic'
dictionary named 'cif_core.dic' version 2.4.1 from 2010-06-29.

Automatic conversion script
Id: cif_fix_enum 1527 2010-12-29 10:47:43Z saulius 
;
_cod_original_cell_volume 2507.0(9)
_cod_original_sg_symbol_H-M P2(1)/n
_cod_database_code 7013069

loop_
_symmetry_equiv_pos_as_xyz
'x, y, z'
'-x+1/2, y+1/2, -z+1/2'
'-x, -y, -z'
'x-1/2, -y-1/2, z-1/2'

loop_
_atom_site_label
_atom_site_type_symbol
_atom_site_fract_x
_atom_site_fract_y
_atom_site_fract_z
_atom_site_U_iso_or_equiv
_atom_site_adp_type
_atom_site_occupancy
_atom_site_symmetry_multiplicity
_atom_site_calc_flag
_atom_site_refinement_flags
_atom_site_disorder_assembly
_atom_site_disorder_group
Hg1 Hg 0.57181(2) -0.16378(6) -0.03931(2) 0.01932(13) Uani 1 1 d . . .
Hg3 Hg 0.75781(2) -0.02012(6) 0.07927(2) 0.01714(13) Uani 1 1 d . . .
Hg2 Hg 0.69039(2) 0.00392(6) -0.11797(2) 0.01664(13) Uani 1 1 d . . .
F3 F 0.7730(3) -0.0653(10) 0.2431(3) 0.0264(14) Uani 1 1 d . . .
F4 F 0.6816(4) -0.1979(10) 0.2983(3) 0.0276(15) Uani 1 1 d . . .
F5 F 0.5450(4) -0.3285(10) 0.2074(3) 0.0277(15) Uani 1 1 d . . .
F6 F 0.4989(4) -0.3126(11) 0.0605(3) 0.0316(16) Uani 1 1 d . . .
F15 F 0.8222(4) 0.1304(10) -0.1506(3) 0.0270(14) Uani 1 1 d . . .
F16 F 0.9642(4) 0.2254(11) -0.0646(4) 0.0361(17) Uani 1 1 d . . .
F17 F 1.0165(4) 0.2041(11) 0.0839(4) 0.0333(16) Uani 1 1 d . . .
F18 F 0.9269(4) 0.0970(11) 0.1461(3) 0.0312(15) Uani 1 1 d . . .
F9 F 0.4181(3) -0.2553(10) -0.1675(3) 0.0277(14) Uani 1 1 d . . .
F10 F 0.3638(3) -0.2089(10) -0.3145(3) 0.0284(15) Uani 1 1 d . . .
F11 F 0.4507(4) -0.0724(11) -0.3764(3) 0.0313(15) Uani 1 1 d . . .
F12 F 0.5941(4) 0.0156(10) -0.2908(4) 0.0286(15) Uani 1 1 d . . .
C1 C 0.6121(6) -0.1752(16) 0.0739(5) 0.019(2) Uani 1 1 d . . .
C2 C 0.6830(6) -0.1105(17) 0.1198(5) 0.021(2) Uani 1 1 d . . .
C3 C 0.7050(6) -0.1213(16) 0.1955(5) 0.019(2) Uani 1 1 d . . .
C4 C 0.6584(6) -0.1879(17) 0.2254(6) 0.023(2) Uani 1 1 d . . .
C5 C 0.5898(6) -0.2565(16) 0.1789(6) 0.020(2) Uani 1 1 d . . .
C6 C 0.5679(6) -0.2461(17) 0.1040(6) 0.026(2) Uani 1 1 d . . .
C13 C 0.8257(6) 0.0579(16) 0.0296(6) 0.019(2) Uani 1 1 d . . .
C14 C 0.7984(5) 0.0609(17) -0.0469(5) 0.019(2) Uani 1 1 d . . .
C15 C 0.8467(6) 0.1213(15) -0.0758(6) 0.020(2) Uani 1 1 d . . .
C16 C 0.9185(6) 0.1707(16) -0.0349(6) 0.024(2) Uani 1 1 d . . .
C17 C 0.9460(6) 0.1629(15) 0.0405(7) 0.024(2) Uani 1 1 d . . .
C18 C 0.8982(6) 0.1048(16) 0.0706(5) 0.020(2) Uani 1 1 d . . .
C7 C 0.5811(6) -0.0653(16) -0.1820(6) 0.021(2) Uani 1 1 d . . .
C8 C 0.5348(6) -0.1365(16) -0.1514(6) 0.020(2) Uani 1 1 d . . .
C9 C 0.4640(6) -0.1872(16) -0.1964(6) 0.020(2) Uani 1 1 d . . .
C10 C 0.4342(6) -0.1647(16) -0.2723(6) 0.020(2) Uani 1 1 d . . .
C11 C 0.4789(6) -0.0939(17) -0.3032(5) 0.023(2) Uani 1 1 d . . .
C12 C 0.5510(6) -0.0468(16) -0.2583(6) 0.020(2) Uani 1 1 d . . .
C01 C 0.6748(7) -0.5143(15) -0.1362(7) 0.022(2) Uani 1 1 d . . .
C02 C 0.7474(7) -0.4469(16) -0.1032(7) 0.030(3) Uani 1 1 d . . .
C03 C 0.7816(7) -0.4430(18) -0.0271(7) 0.033(3) Uani 1 1 d . . .
H03A H 0.8304 -0.4020 -0.0044 0.039 Uiso 1 1 calc R . .
C04 C 0.7472(8) -0.4967(17) 0.0171(7) 0.034(3) Uani 1 1 d . . .
H04A H 0.7721 -0.4906 0.0679 0.041 Uiso 1 1 calc R . .
C05 C 0.6746(7) -0.5597(18) -0.0167(7) 0.032(3) Uani 1 1 d . . .
H05A H 0.6499 -0.5953 0.0114 0.038 Uiso 1 1 calc R . .
C06 C 0.6395(6) -0.5693(16) -0.0917(6) 0.023(2) Uani 1 1 d . . .
H06A H 0.5910 -0.6134 -0.1138 0.028 Uiso 1 1 calc R . .
C07 C 0.6348(8) -0.5321(18) -0.2177(7) 0.037(3) Uani 1 1 d . . .
H07A H 0.6662 -0.4890 -0.2398 0.056 Uiso 1 1 calc R . .
H07B H 0.5911 -0.4531 -0.2350 0.056 Uiso 1 1 calc R . .
H07C H 0.6213 -0.6659 -0.2306 0.056 Uiso 1 1 calc R . .
C08 C 0.7876(8) -0.393(2) -0.1484(9) 0.044(3) Uani 1 1 d . . .
H08A H 0.8365 -0.3497 -0.1167 0.066 Uiso 1 1 calc R . .
H08B H 0.7617 -0.2893 -0.1815 0.066 Uiso 1 1 calc R . .
H08C H 0.7904 -0.5040 -0.1759 0.066 Uiso 1 1 calc R . .

loop_
_atom_site_aniso_label
_atom_site_aniso_U_11
_atom_site_aniso_U_22
_atom_site_aniso_U_33
_atom_site_aniso_U_23
_atom_site_aniso_U_13
_atom_site_aniso_U_12
Hg1 0.0221(2) 0.0259(2) 0.0119(2) 0.00124(15) 0.00899(16) 0.00060(16)
Hg3 0.0199(2) 0.0224(2) 0.0116(2) 0.00052(14) 0.00910(17) 0.00011(15)
Hg2 0.0191(2) 0.0205(2) 0.0114(2) 0.00031(14) 0.00749(17) 0.00096(15)
F3 0.024(3) 0.039(4) 0.011(3) -0.001(3) 0.002(3) -0.010(3)
F4 0.033(4) 0.038(4) 0.013(3) 0.002(3) 0.011(3) 0.003(3)
F5 0.032(4) 0.039(4) 0.020(3) 0.002(3) 0.018(3) -0.006(3)
F6 0.024(3) 0.055(5) 0.020(3) -0.002(3) 0.014(3) -0.010(3)
F15 0.036(4) 0.032(4) 0.016(3) -0.001(3) 0.014(3) -0.003(3)
F16 0.034(4) 0.045(4) 0.039(4) 0.003(3) 0.025(3) -0.004(3)
F17 0.024(3) 0.041(4) 0.034(4) -0.006(3) 0.012(3) -0.002(3)
F18 0.027(3) 0.046(4) 0.018(3) -0.006(3) 0.007(3) -0.006(3)
F9 0.024(3) 0.034(4) 0.026(3) 0.001(3) 0.012(3) -0.001(3)
F10 0.025(3) 0.042(4) 0.014(3) 0.001(3) 0.004(3) -0.005(3)
F11 0.031(4) 0.046(4) 0.009(3) 0.002(3) 0.002(3) -0.003(3)
F12 0.033(4) 0.040(4) 0.019(3) 0.001(3) 0.017(3) 0.000(3)
C1 0.023(5) 0.025(6) 0.010(5) 0.001(4) 0.009(4) -0.002(4)
C2 0.022(5) 0.034(6) 0.009(5) -0.003(4) 0.009(4) 0.005(5)
C3 0.018(5) 0.020(5) 0.015(5) 0.001(4) 0.005(4) 0.004(4)
C4 0.035(6) 0.030(6) 0.013(5) 0.004(4) 0.018(5) 0.007(5)
C5 0.030(6) 0.021(6) 0.021(5) 0.000(4) 0.022(5) -0.006(5)
C6 0.030(6) 0.027(6) 0.025(6) 0.004(5) 0.015(5) 0.006(5)
C13 0.020(5) 0.019(5) 0.022(5) -0.003(4) 0.013(5) 0.002(4)
C14 0.014(5) 0.031(6) 0.009(5) -0.002(4) 0.002(4) 0.014(5)
C15 0.033(6) 0.014(5) 0.016(5) 0.002(4) 0.013(5) -0.003(4)
C16 0.031(6) 0.022(6) 0.034(6) 0.002(5) 0.026(5) 0.000(5)
C17 0.022(5) 0.015(6) 0.040(7) -0.007(5) 0.016(5) -0.002(4)
C18 0.023(5) 0.027(6) 0.009(5) 0.003(4) 0.006(4) 0.000(5)
C7 0.024(6) 0.016(5) 0.029(6) 0.012(4) 0.016(5) 0.010(4)
C8 0.019(5) 0.022(6) 0.017(5) -0.007(4) 0.006(4) 0.001(4)
C9 0.026(6) 0.024(6) 0.013(5) 0.001(4) 0.012(4) 0.002(4)
C10 0.014(5) 0.027(6) 0.013(5) -0.004(4) -0.001(4) -0.001(4)
C11 0.038(6) 0.026(6) 0.007(5) -0.002(4) 0.013(5) -0.003(5)
C12 0.019(5) 0.019(5) 0.024(6) 0.001(4) 0.010(5) 0.002(4)
C01 0.032(6) 0.012(5) 0.029(6) -0.001(4) 0.019(5) 0.007(4)
C02 0.037(7) 0.009(5) 0.053(8) -0.001(5) 0.027(6) -0.004(5)
C03 0.036(7) 0.019(6) 0.043(8) 0.005(5) 0.016(6) 0.008(5)
C04 0.049(8) 0.024(7) 0.017(6) -0.003(4) 0.001(6) 0.008(5)
C05 0.051(8) 0.027(6) 0.027(6) 0.005(5) 0.026(6) 0.012(6)
C06 0.028(6) 0.020(6) 0.030(6) -0.003(5) 0.020(5) 0.000(5)
C07 0.054(9) 0.023(6) 0.039(7) 0.000(5) 0.024(7) 0.006(6)
C08 0.055(9) 0.027(7) 0.069(10) 0.003(7) 0.045(8) -0.004(6)

loop_
_atom_type_symbol
_atom_type_description
_atom_type_scat_dispersion_real
_atom_type_scat_dispersion_imag
_atom_type_scat_source
C C 0.0033 0.0016 'International Tables Vol C Tables 4.2.6.8 and 6.1.1.4'
H H 0.0000 0.0000 'International Tables Vol C Tables 4.2.6.8 and 6.1.1.4'
F F 0.0171 0.0103 'International Tables Vol C Tables 4.2.6.8 and 6.1.1.4'
Hg Hg -2.3894 9.2266 'International Tables Vol C Tables 4.2.6.8 and 6.1.1.4'

loop_
_geom_angle_atom_site_label_1
_geom_angle_atom_site_label_2
_geom_angle_atom_site_label_3
_geom_angle
_geom_angle_site_symmetry_1
_geom_angle_site_symmetry_3
_geom_angle_publ_flag
C8 Hg1 C1 176.6(4) . . ?
C8 Hg1 C05 97.8(4) . . ?
C1 Hg1 C05 83.7(4) . . ?
C8 Hg1 C06 75.1(3) . . ?
C1 Hg1 C06 106.7(4) . . ?
C05 Hg1 C06 23.2(3) . . ?
C13 Hg3 C2 174.6(4) . . ?
C13 Hg3 C04 91.2(4) . . ?
C2 Hg3 C04 85.3(4) . . ?
C14 Hg2 C7 175.1(4) . . ?
C14 Hg2 C02 83.9(4) . . ?
C7 Hg2 C02 94.4(4) . . ?
C6 C1 C2 119.3(9) . . ?
C6 C1 Hg1 118.9(8) . . ?
C2 C1 Hg1 121.8(7) . . ?
C1 C2 C3 117.7(9) . . ?
C1 C2 Hg3 122.2(7) . . ?
C3 C2 Hg3 119.9(8) . . ?
F3 C3 C4 116.8(9) . . ?
F3 C3 C2 121.0(9) . . ?
C4 C3 C2 122.3(10) . . ?
F4 C4 C5 120.5(9) . . ?
F4 C4 C3 120.7(10) . . ?
C5 C4 C3 118.7(9) . . ?
F5 C5 C4 119.3(9) . . ?
F5 C5 C6 121.6(10) . . ?
C4 C5 C6 119.1(9) . . ?
C1 C6 F6 120.5(10) . . ?
C1 C6 C5 122.8(11) . . ?
F6 C6 C5 116.7(10) . . ?
C18 C13 C14 118.6(10) . . ?
C18 C13 Hg3 121.0(8) . . ?
C14 C13 Hg3 120.4(8) . . ?
C15 C14 C13 116.8(10) . . ?
C15 C14 Hg2 118.6(7) . . ?
C13 C14 Hg2 124.4(8) . . ?
C16 C15 F15 116.3(9) . . ?
C16 C15 C14 124.5(10) . . ?
F15 C15 C14 119.1(9) . . ?
F16 C16 C15 123.1(10) . . ?
F16 C16 C17 118.2(10) . . ?
C15 C16 C17 118.7(10) . . ?
F17 C17 C16 121.8(10) . . ?
F17 C17 C18 120.4(10) . . ?
C16 C17 C18 117.8(10) . . ?
C13 C18 F18 119.6(9) . . ?
C13 C18 C17 123.6(10) . . ?
F18 C18 C17 116.8(9) . . ?
C12 C7 C8 117.3(10) . . ?
C12 C7 Hg2 120.7(8) . . ?
C8 C7 Hg2 121.9(8) . . ?
C9 C8 C7 119.5(10) . . ?
C9 C8 Hg1 119.4(8) . . ?
C7 C8 Hg1 121.1(8) . . ?
F9 C9 C8 120.2(9) . . ?
F9 C9 C10 117.1(9) . . ?
C8 C9 C10 122.6(10) . . ?
F10 C10 C11 120.4(9) . . ?
F10 C10 C9 121.1(10) . . ?
C11 C10 C9 118.5(10) . . ?
F11 C11 C12 121.9(10) . . ?
F11 C11 C10 118.9(10) . . ?
C12 C11 C10 119.2(9) . . ?
F12 C12 C11 117.5(9) . . ?
F12 C12 C7 119.7(9) . . ?
C11 C12 C7 122.8(10) . . ?
C02 C01 C06 119.3(11) . . ?
C02 C01 C07 120.8(11) . . ?
C06 C01 C07 119.8(11) . . ?
C03 C02 C01 117.1(11) . . ?
C03 C02 C08 121.7(12) . . ?
C01 C02 C08 121.0(12) . . ?
C03 C02 Hg2 94.1(7) . . ?
C01 C02 Hg2 91.0(7) . . ?
C08 C02 Hg2 88.1(7) . . ?
C02 C03 C04 123.9(12) . . ?
C05 C04 C03 118.1(11) . . ?
C05 C04 Hg3 111.2(8) . . ?
C03 C04 Hg3 90.6(7) . . ?
C06 C05 C04 119.8(11) . . ?
C06 C05 Hg1 83.7(7) . . ?
C04 C05 Hg1 105.8(8) . . ?
C05 C06 C01 121.8(11) . . ?
C05 C06 Hg1 73.0(7) . . ?
C01 C06 Hg1 110.4(7) . . ?

loop_
_geom_bond_atom_site_label_1
_geom_bond_atom_site_label_2
_geom_bond_distance
_geom_bond_site_symmetry_2
_geom_bond_publ_flag
Hg1 C8 2.065(10) . ?
Hg1 C1 2.072(10) . ?
Hg1 C05 3.321(12) . ?
Hg1 C06 3.451(11) . ?
Hg3 C13 2.075(10) . ?
Hg3 C2 2.086(10) . ?
Hg3 C04 3.474(11) . ?
Hg2 C14 2.062(10) . ?
Hg2 C7 2.070(11) . ?
Hg2 C02 3.265(11) . ?
F3 C3 1.347(12) . ?
F4 C4 1.341(12) . ?
F5 C5 1.350(11) . ?
F6 C6 1.362(14) . ?
F15 C15 1.375(12) . ?
F16 C16 1.343(12) . ?
F17 C17 1.337(13) . ?
F18 C18 1.379(11) . ?
F9 C9 1.364(12) . ?
F10 C10 1.336(12) . ?
F11 C11 1.344(12) . ?
F12 C12 1.358(12) . ?
C1 C6 1.360(15) . ?
C1 C2 1.397(15) . ?
C2 C3 1.398(14) . ?
C3 C4 1.386(15) . ?
C4 C5 1.375(16) . ?
C5 C6 1.383(15) . ?
C13 C18 1.369(15) . ?
C13 C14 1.400(14) . ?
C14 C15 1.390(15) . ?
C15 C16 1.362(16) . ?
C16 C17 1.379(17) . ?
C17 C18 1.394(15) . ?
C7 C12 1.397(15) . ?
C7 C8 1.401(15) . ?
C8 C9 1.365(15) . ?
C9 C10 1.394(14) . ?
C10 C11 1.379(15) . ?
C11 C12 1.377(16) . ?
C01 C02 1.396(17) . ?
C01 C06 1.411(16) . ?
C01 C07 1.495(18) . ?
C02 C03 1.388(19) . ?
C02 C08 1.497(17) . ?
C03 C04 1.390(19) . ?
C04 C05 1.39(2) . ?
C05 C06 1.370(17) . ?

loop_
_cod_related_entry_id
_cod_related_entry_database
_cod_related_entry_code
1 ChemSpider 30652754
